data_7116623
loop_
_publ_author_name
'Koushik Acharyya'
'Partha Sarathi Mukherjee'

_publ_section_title
;
 Shape and size directed self-selection in organic cage formation
;
_journal_name_full Chem.Commun.
_journal_page_first 4241
_journal_paper_doi 10.1039/C5cc00075K
_journal_volume 51
_journal_year 2015
_chemical_formula_moiety 'C48 H42 N4 O6'
_chemical_formula_sum 'C48 H42 N4 O6'
_chemical_formula_weight 770.86
_chemical_name_systematic
;
 ?
;
_space_group_IT_number 165
_symmetry_cell_setting trigonal
_symmetry_space_group_name_Hall '-P 3 2"c'
_symmetry_space_group_name_H-M 'P -3 c 1'
_atom_sites_solution_hydrogens geom
_atom_sites_solution_primary direct
_atom_sites_solution_secondary difmap
_audit_creation_method SHELXL-97
_audit_update_record
;
2015-01-05 deposited with the CCDC.
2015-01-26 downloaded from the CCDC.
;
_cell_angle_alpha 90.00
_cell_angle_beta 90.00
_cell_angle_gamma 120.00
_cell_formula_units_Z 4
_cell_length_a 13.5006(14)
_cell_length_b 13.5006(14)
_cell_length_c 29.691(3)
_cell_measurement_reflns_used 9928
_cell_measurement_temperature 100(2)
_cell_measurement_theta_max 20.59
_cell_measurement_theta_min 3.02
_cell_volume 4686.6(8)
_computing_cell_refinement 'Bruker SAINT'
_computing_data_collection 'Bruker APEX2'
_computing_data_reduction 'Bruker SAINT'
_computing_molecular_graphics 'ORTEP-3 for Windows (Farrugia, 1999)'
_computing_publication_material WinGX
_computing_structure_refinement 'SHELXL-97 (Sheldrick, 2008)'
_computing_structure_solution 'SHELXS-97 (Sheldrick, 2008)'
_diffrn_ambient_temperature 100(2)
_diffrn_measured_fraction_theta_full 0.998
_diffrn_measured_fraction_theta_max 0.998
_diffrn_measurement_device_type 'CCD area detector'
_diffrn_measurement_method 'phi and omega scans'
_diffrn_radiation_monochromator graphite
_diffrn_radiation_source 'fine-focus sealed tube'
_diffrn_radiation_type MoK\a
_diffrn_radiation_wavelength 0.71073
_diffrn_reflns_av_R_equivalents 0.1517
_diffrn_reflns_av_sigmaI/netI 0.0600
_diffrn_reflns_limit_h_max 16
_diffrn_reflns_limit_h_min -16
_diffrn_reflns_limit_k_max 16
_diffrn_reflns_limit_k_min -16
_diffrn_reflns_limit_l_max 35
_diffrn_reflns_limit_l_min -35
_diffrn_reflns_number 87701
_diffrn_reflns_theta_full 25.00
_diffrn_reflns_theta_max 25.00
_diffrn_reflns_theta_min 3.09
_exptl_absorpt_coefficient_mu 0.073
_exptl_absorpt_correction_T_max 0.994
_exptl_absorpt_correction_T_min 0.978
_exptl_absorpt_correction_type empirical
_exptl_absorpt_process_details SADABS
_exptl_crystal_colour yellow
_exptl_crystal_density_diffrn 1.093
_exptl_crystal_density_method 'not measured'
_exptl_crystal_description ROD
_exptl_crystal_F_000 1624
_exptl_crystal_size_max 0.30
_exptl_crystal_size_mid 0.12
_exptl_crystal_size_min 0.08
_platon_squeeze_details
;
;
_refine_diff_density_max 0.376
_refine_diff_density_min -0.455
_refine_diff_density_rms 0.076
_refine_ls_extinction_method none
_refine_ls_goodness_of_fit_ref 1.292
_refine_ls_hydrogen_treatment constr
_refine_ls_matrix_type full
_refine_ls_number_parameters 175
_refine_ls_number_reflns 2756
_refine_ls_number_restraints 0
_refine_ls_restrained_S_all 1.292
_refine_ls_R_factor_all 0.1766
_refine_ls_R_factor_gt 0.1320
_refine_ls_shift/su_max 0.000
_refine_ls_shift/su_mean 0.000
_refine_ls_structure_factor_coef Fsqd
_refine_ls_weighting_details 'calc w=1/[\s^2^(Fo^2^)+(0.1251P)^2^+9.3855P] where P=(Fo^2^+2Fc^2^)/3'
_refine_ls_weighting_scheme calc
_refine_ls_wR_factor_gt 0.3032
_refine_ls_wR_factor_ref 0.3269
_reflns_number_gt 2115
_reflns_number_total 2756
_reflns_threshold_expression >2\s(I)
_cod_data_source_file c5cc00075k2.cif
_cod_data_source_block B3X
_cod_database_code 7116623

loop_
_symmetry_equiv_pos_as_xyz
'x, y, z'
'-y, x-y, z'
'-x+y, -x, z'
'x-y, -y, -z+1/2'
'-x, -x+y, -z+1/2'
'y, x, -z+1/2'
'-x, -y, -z'
'y, -x+y, -z'
'x-y, x, -z'
'-x+y, y, z-1/2'
'x, x-y, z-1/2'
'-y, -x, z-1/2'

loop_
_atom_site_label
_atom_site_type_symbol
_atom_site_fract_x
_atom_site_fract_y
_atom_site_fract_z
_atom_site_U_iso_or_equiv
_atom_site_adp_type
_atom_site_occupancy
_atom_site_symmetry_multiplicity
_atom_site_calc_flag
_atom_site_refinement_flags
C1 C 0.4996(4) 0.9319(4) 0.16384(17) 0.0286(13) Uani 1 1 d .
C2 C 0.5481(5) 0.9674(4) 0.12048(18) 0.0308(13) Uani 1 1 d .
H2 H 0.6270 1.0128 0.1177 0.037 Uiso 1 1 calc R
C3 C 0.4828(5) 0.9371(4) 0.08302(17) 0.0311(13) Uani 1 1 d .
H3 H 0.5186 0.9625 0.0553 0.037 Uiso 1 1 calc R
C4 C 0.3617(4) 0.8682(4) 0.08419(16) 0.0255(12) Uani 1 1 d .
C5 C 0.3135(5) 0.8349(4) 0.12629(18) 0.0319(13) Uani 1 1 d .
H5 H 0.2343 0.7913 0.1285 0.038 Uiso 1 1 calc R
C7 C 0.2951(5) 0.8385(4) 0.04207(18) 0.0317(13) Uani 1 1 d .
C8 C 0.3425(5) 0.8304(4) 0.00121(18) 0.0326(13) Uani 1 1 d .
H8 H 0.4153 0.8391 0.0008 0.039 Uiso 1 1 calc R
C6 C 0.3780(5) 0.8636(4) 0.16596(17) 0.0314(13) Uani 1 1 d .
C9 C 0.2818(5) 0.8098(4) -0.03861(18) 0.0366(15) Uani 1 1 d .
H9 H 0.3141 0.8043 -0.0655 0.044 Uiso 1 1 calc R
C10 C 0.1732(5) 0.7970(5) -0.03875(17) 0.0355(14) Uani 1 1 d .
C11 C 0.1230(5) 0.7973(5) 0.00159(18) 0.0382(14) Uani 1 1 d .
H11 H 0.0482 0.7833 0.0019 0.046 Uiso 1 1 calc R
C12 C 0.1827(5) 0.8181(5) 0.04165(18) 0.0361(14) Uani 1 1 d .
H12 H 0.1478 0.8187 0.0686 0.043 Uiso 1 1 calc R
C13 C 0.1124(5) 0.7840(5) -0.0814(2) 0.0442(16) Uani 1 1 d .
H13 H 0.0381 0.7713 -0.0798 0.053 Uiso 1 1 calc R
C14 C 0.3212(5) 0.8315(4) 0.20800(18) 0.0340(14) Uani 1 1 d .
H14 H 0.2418 0.7877 0.2084 0.041 Uiso 1 1 calc R
C15 C 0.3221(5) 0.8401(5) 0.29047(16) 0.0336(14) Uani 1 1 d .
H15A H 0.2400 0.7916 0.2874 0.040 Uiso 1 1 calc R
H15B H 0.3374 0.9119 0.3038 0.040 Uiso 1 1 calc R
C16 C 0.3688(5) 0.7822(5) 0.32069(16) 0.0326(14) Uani 1 1 d .
H16A H 0.4517 0.8270 0.3210 0.039 Uiso 1 1 calc R
H16B H 0.3419 0.7793 0.3512 0.039 Uiso 1 1 calc R
N1 N 0.3760(4) 0.8611(4) 0.24642(13) 0.0302(11) Uani 1 1 d .
N2 N 0.3333 0.6667 0.3055(2) 0.0244(17) Uani 1 3 d S
O1 O 0.5634(3) 0.9605(3) 0.19990(12) 0.0359(10) Uani 1 1 d .
H1 H 0.5227 0.9335 0.2222 0.054 Uiso 1 1 calc R
O2 O 0.1516(4) 0.7885(4) -0.11818(14) 0.0534(13) Uani 1 1 d .

loop_
_atom_site_aniso_label
_atom_site_aniso_U_11
_atom_site_aniso_U_22
_atom_site_aniso_U_33
_atom_site_aniso_U_23
_atom_site_aniso_U_13
_atom_site_aniso_U_12
C1 0.039(3) 0.025(3) 0.026(3) -0.001(2) -0.002(2) 0.019(3)
C2 0.032(3) 0.026(3) 0.037(3) -0.002(2) 0.002(3) 0.016(3)
C3 0.043(3) 0.030(3) 0.024(3) 0.004(2) 0.003(3) 0.021(3)
C4 0.037(3) 0.021(3) 0.022(3) 0.001(2) 0.000(2) 0.017(2)
C5 0.028(3) 0.024(3) 0.039(3) 0.008(2) 0.004(2) 0.009(2)
C7 0.039(3) 0.017(3) 0.033(3) -0.003(2) 0.001(3) 0.009(2)
C8 0.032(3) 0.019(3) 0.041(3) 0.002(2) -0.001(3) 0.008(2)
C6 0.038(3) 0.026(3) 0.027(3) 0.002(2) -0.001(3) 0.013(3)
C9 0.050(4) 0.021(3) 0.027(3) -0.002(2) -0.001(3) 0.009(3)
C10 0.035(3) 0.029(3) 0.030(3) -0.001(2) -0.002(3) 0.006(3)
C11 0.032(3) 0.035(3) 0.034(3) 0.001(3) -0.005(3) 0.008(3)
C12 0.043(4) 0.030(3) 0.032(3) 0.004(3) 0.004(3) 0.016(3)
C13 0.043(4) 0.038(4) 0.039(4) -0.002(3) -0.003(3) 0.011(3)
C14 0.042(3) 0.022(3) 0.037(3) 0.003(2) 0.000(3) 0.015(3)
C15 0.043(3) 0.036(3) 0.020(3) -0.003(2) 0.003(2) 0.019(3)
C16 0.041(3) 0.041(3) 0.016(3) -0.001(2) 0.000(2) 0.020(3)
N1 0.047(3) 0.029(3) 0.020(2) 0.0024(19) 0.000(2) 0.022(2)
N2 0.030(3) 0.030(3) 0.012(3) 0.000 0.000 0.0152(13)
O1 0.040(2) 0.037(2) 0.025(2) 0.0004(17) -0.0010(17) 0.0154(19)
O2 0.068(3) 0.061(3) 0.032(2) -0.004(2) -0.003(2) 0.033(3)

loop_
_atom_type_symbol
_atom_type_description
_atom_type_scat_dispersion_real
_atom_type_scat_dispersion_imag
_atom_type_scat_source
C C 0.0033 0.0016 'International Tables Vol C Tables 4.2.6.8 and 6.1.1.4'
H H 0.0000 0.0000 'International Tables Vol C Tables 4.2.6.8 and 6.1.1.4'
N N 0.0061 0.0033 'International Tables Vol C Tables 4.2.6.8 and 6.1.1.4'
O O 0.0106 0.0060 'International Tables Vol C Tables 4.2.6.8 and 6.1.1.4'

loop_
_geom_angle_atom_site_label_1
_geom_angle_atom_site_label_2
_geom_angle_atom_site_label_3
_geom_angle
_geom_angle_site_symmetry_1
_geom_angle_site_symmetry_3
O1 C1 C2 121.4(5) . .
O1 C1 C6 122.1(5) . .
C2 C1 C6 116.6(5) . .
C3 C2 C1 121.7(5) . .
C3 C2 H2 119.1 . .
C1 C2 H2 119.1 . .
C2 C3 C4 122.8(5) . .
C2 C3 H3 118.6 . .
C4 C3 H3 118.6 . .
C5 C4 C3 115.9(5) . .
C5 C4 C7 123.9(5) . .
C3 C4 C7 120.2(5) . .
C4 C5 C6 123.2(5) . .
C4 C5 H5 118.4 . .
C6 C5 H5 118.4 . .
C8 C7 C12 118.0(5) . .
C8 C7 C4 121.1(5) . .
C12 C7 C4 120.9(5) . .
C9 C8 C7 120.5(5) . .
C9 C8 H8 119.7 . .
C7 C8 H8 119.7 . .
C5 C6 C14 119.4(5) . .
C5 C6 C1 119.8(5) . .
C14 C6 C1 120.6(5) . .
C8 C9 C10 120.6(5) . .
C8 C9 H9 119.7 . .
C10 C9 H9 119.7 . .
C11 C10 C9 119.2(5) . .
C11 C10 C13 120.2(6) . .
C9 C10 C13 120.6(5) . .
C10 C11 C12 120.7(6) . .
C10 C11 H11 119.7 . .
C12 C11 H11 119.7 . .
C11 C12 C7 120.7(5) . .
C11 C12 H12 119.6 . .
C7 C12 H12 119.6 . .
O2 C13 C10 124.8(6) . .
O2 C13 H13 117.6 . .
C10 C13 H13 117.6 . .
N1 C14 C6 122.6(5) . .
N1 C14 H14 118.7 . .
C6 C14 H14 118.7 . .
N1 C15 C16 109.7(4) . .
N1 C15 H15A 109.7 . .
C16 C15 H15A 109.7 . .
N1 C15 H15B 109.7 . .
C16 C15 H15B 109.7 . .
H15A C15 H15B 108.2 . .
N2 C16 C15 111.7(4) . .
N2 C16 H16A 109.3 . .
C15 C16 H16A 109.3 . .
N2 C16 H16B 109.3 . .
C15 C16 H16B 109.3 . .
H16A C16 H16B 107.9 . .
C14 N1 C15 125.0(5) . .
C16 N2 C16 110.9(3) . 2_665
C16 N2 C16 110.9(3) . 3_565
C16 N2 C16 110.9(3) 2_665 3_565
C1 O1 H1 109.5 . .

loop_
_geom_bond_atom_site_label_1
_geom_bond_atom_site_label_2
_geom_bond_distance
_geom_bond_site_symmetry_2
C1 O1 1.306(6) .
C1 C2 1.415(7) .
C1 C6 1.427(7) .
C2 C3 1.349(7) .
C2 H2 0.9300 .
C3 C4 1.421(7) .
C3 H3 0.9300 .
C4 C5 1.377(7) .
C4 C7 1.474(7) .
C5 C6 1.399(7) .
C5 H5 0.9300 .
C7 C8 1.401(7) .
C7 C12 1.401(8) .
C8 C9 1.385(8) .
C8 H8 0.9300 .
C6 C14 1.415(7) .
C9 C10 1.388(8) .
C9 H9 0.9300 .
C10 C11 1.377(8) .
C10 C13 1.472(8) .
C11 C12 1.385(7) .
C11 H11 0.9300 .
C12 H12 0.9300 .
C13 O2 1.201(7) .
C13 H13 0.9300 .
C14 N1 1.309(7) .
C14 H14 0.9300 .
C15 N1 1.454(6) .
C15 C16 1.518(7) .
C15 H15A 0.9700 .
C15 H15B 0.9700 .
C16 N2 1.455(6) .
C16 H16A 0.9700 .
C16 H16B 0.9700 .
N2 C16 1.455(6) 2_665
N2 C16 1.455(6) 3_565
O1 H1 0.8200 .

loop_
_geom_torsion_atom_site_label_1
_geom_torsion_atom_site_label_2
_geom_torsion_atom_site_label_3
_geom_torsion_atom_site_label_4
_geom_torsion
_geom_torsion_site_symmetry_4
O1 C1 C2 C3 179.3(5) .
C6 C1 C2 C3 -0.7(7) .
C1 C2 C3 C4 0.1(8) .
C2 C3 C4 C5 1.1(7) .
C2 C3 C4 C7 179.7(5) .
C3 C4 C5 C6 -1.6(7) .
C7 C4 C5 C6 179.8(5) .
C5 C4 C7 C8 -152.9(5) .
C3 C4 C7 C8 28.5(7) .
C5 C4 C7 C12 27.5(8) .
C3 C4 C7 C12 -151.0(5) .
C12 C7 C8 C9 3.8(7) .
C4 C7 C8 C9 -175.8(5) .
C4 C5 C6 C14 176.4(5) .
C4 C5 C6 C1 1.0(8) .
O1 C1 C6 C5 -179.7(5) .
C2 C1 C6 C5 0.2(7) .
O1 C1 C6 C14 4.9(8) .
C2 C1 C6 C14 -175.1(5) .
C7 C8 C9 C10 0.2(8) .
C8 C9 C10 C11 -4.5(8) .
C8 C9 C10 C13 175.2(5) .
C9 C10 C11 C12 4.6(8) .
C13 C10 C11 C12 -175.1(5) .
C10 C11 C12 C7 -0.6(8) .
C8 C7 C12 C11 -3.6(8) .
C4 C7 C12 C11 176.0(5) .
C11 C10 C13 O2 176.1(6) .
C9 C10 C13 O2 -3.6(9) .
C5 C6 C14 N1 -176.1(5) .
C1 C6 C14 N1 -0.7(8) .
N1 C15 C16 N2 -67.9(6) .
C6 C14 N1 C15 173.8(5) .
C16 C15 N1 C14 128.7(5) .
C15 C16 N2 C16 -81.2(7) 2_665
C15 C16 N2 C16 155.2(5) 3_565

loop_
_platon_squeeze_void_nr
_platon_squeeze_void_average_x
_platon_squeeze_void_average_y
_platon_squeeze_void_average_z
_platon_squeeze_void_volume
_platon_squeeze_void_count_electrons
_platon_squeeze_void_content
1 0.000 0.000 -0.001 1127 217 ' '
